data_7111786
loop_
_publ_author_name
'Wiecko, Michal'
'Deacon, Glen B.'
'Junk, Peter C.'

_publ_section_title
;
 Organolanthanoid-halide synthons---a new general route to
 monofunctionalized lanthanoid(ii) compounds?
;
_journal_issue 28
_journal_name_full 'Chemical Communications'
_journal_page_first 5076
_journal_page_last 5078
_journal_paper_doi 10.1039/c0cc01317j
_journal_volume 46
_journal_year 2010
_chemical_formula_moiety 'C76 H110 O14 Yb3'
_chemical_formula_sum 'C152 H220 O28 Yb6'
_chemical_formula_weight 3533.52
_chemical_name_systematic
;
?
;
_space_group_IT_number 2
_symmetry_cell_setting triclinic
_symmetry_space_group_name_Hall '-P 1'
_symmetry_space_group_name_H-M 'P -1'
_atom_sites_solution_hydrogens geom
_atom_sites_solution_primary direct
_atom_sites_solution_secondary difmap
_audit_creation_method SHELXL-97
_cell_angle_alpha 110.121(2)
_cell_angle_beta 103.298(2)
_cell_angle_gamma 106.657(2)
_cell_formula_units_Z 2
_cell_length_a 20.1461(7)
_cell_length_b 20.3068(6)
_cell_length_c 22.5761(12)
_cell_measurement_reflns_used 54801
_cell_measurement_temperature 123(1)
_cell_measurement_theta_max 25.00
_cell_measurement_theta_min 1.79
_cell_volume 7734.1(6)
_computing_cell_refinement 'Bruker SMART (Bruker)'
_computing_data_collection 'Bruker SMART (Bruker)'
_computing_data_reduction 'Bruker SAINT (Bruker)'
_computing_molecular_graphics 'X-Seed (Barbour, 1999)'
_computing_publication_material 'CIFTAB (Sheldrick, 1997)'
_computing_structure_refinement 'SHELXL-97 (Sheldrick, 1997)'
_computing_structure_solution 'SHELXS-97 (Sheldrick, 1990)'
_diffrn_ambient_temperature 123(1)
_diffrn_measured_fraction_theta_full 0.995
_diffrn_measured_fraction_theta_max 0.995
_diffrn_measurement_device_type 'Bruker X8 Apex II CCD'
_diffrn_measurement_method 'phi and omega scans'
_diffrn_radiation_monochromator graphite
_diffrn_radiation_source 'fine-focus sealed tube'
_diffrn_radiation_type MoK\a
_diffrn_radiation_wavelength 0.71073
_diffrn_reflns_av_R_equivalents 0.0578
_diffrn_reflns_av_sigmaI/netI 0.1084
_diffrn_reflns_limit_h_max 23
_diffrn_reflns_limit_h_min -18
_diffrn_reflns_limit_k_max 20
_diffrn_reflns_limit_k_min -24
_diffrn_reflns_limit_l_max 26
_diffrn_reflns_limit_l_min -26
_diffrn_reflns_number 54801
_diffrn_reflns_theta_full 25.00
_diffrn_reflns_theta_max 25.00
_diffrn_reflns_theta_min 1.79
_diffrn_standards_number 0
_exptl_absorpt_coefficient_mu 3.656
_exptl_absorpt_correction_T_max 0.7113
_exptl_absorpt_correction_T_min 0.5284
_exptl_absorpt_correction_type multi-scan
_exptl_absorpt_process_details SADABS
_exptl_crystal_colour brown
_exptl_crystal_density_diffrn 1.517
_exptl_crystal_density_method 'not measured'
_exptl_crystal_description prism
_exptl_crystal_F_000 3552
_exptl_crystal_size_max 0.20
_exptl_crystal_size_mid 0.20
_exptl_crystal_size_min 0.10
_refine_diff_density_max 1.420
_refine_diff_density_min -1.175
_refine_diff_density_rms 0.178
_refine_ls_extinction_expression Fc^*^=kFc[1+0.001xFc^2^\l^3^/sin(2\q)]^-1/4^
_refine_ls_extinction_method none
_refine_ls_goodness_of_fit_ref 0.992
_refine_ls_hydrogen_treatment constr
_refine_ls_matrix_type full
_refine_ls_number_parameters 1756
_refine_ls_number_reflns 27110
_refine_ls_number_restraints 180
_refine_ls_restrained_S_all 0.991
_refine_ls_R_factor_all 0.0978
_refine_ls_R_factor_gt 0.0485
_refine_ls_shift/su_max 0.000
_refine_ls_shift/su_mean 0.000
_refine_ls_structure_factor_coef Fsqd
_refine_ls_weighting_details 'calc w=1/[\s^2^(Fo^2^)+(0.2000P)^2^+0.0000P] where P=(Fo^2^+2Fc^2^)/3'
_refine_ls_weighting_scheme calc
_refine_ls_wR_factor_gt 0.0972
_refine_ls_wR_factor_ref 0.1156
_reflns_number_gt 17319
_reflns_number_total 27110
_reflns_threshold_expression >2sigma(I)
_cod_data_source_file C0CC01317Jsup1.cif
_cod_data_source_block D:\X-Tals\crystalwork\109b\Craig\publ\MW109B.CIF
_cod_depositor_comments
;
The following automatic conversions were performed:

'_exptl_absorpt_correction_type' value 'Multi-scan' changed to
'multi-scan' according to
/home/saulius/struct/CIF-dictionaries/cif_core.dic dictionary named
'cif_core.dic' version 2.4.2 from 2011-04-26.

Automatic conversion script
Id: cif_fix_values 1891 2012-01-12 08:04:46Z andrius 
;
_cod_original_cell_volume 7734.1(5)
_cod_original_sg_symbol_H-M P-1
_cod_database_code 7111786

loop_
_symmetry_equiv_pos_as_xyz
'x, y, z'
'-x, -y, -z'

loop_
_atom_site_label
_atom_site_type_symbol
_atom_site_fract_x
_atom_site_fract_y
_atom_site_fract_z
_atom_site_U_iso_or_equiv
_atom_site_adp_type
_atom_site_occupancy
_atom_site_symmetry_multiplicity
_atom_site_calc_flag
_atom_site_refinement_flags
_atom_site_disorder_assembly
_atom_site_disorder_group
Yb1 Yb 0.03016(2) 0.46019(2) 1.23338(2) 0.022 Uani 1 1 d . . .
Yb2 Yb 0.48283(2) 0.64607(2) 1.41597(2) 0.021 Uani 1 1 d . . .
Yb3 Yb -0.02528(2) 0.19090(2) 0.865860(19) 0.022 Uani 1 1 d . D .
Yb4 Yb 0.47525(2) 0.00139(2) 0.73002(2) 0.024 Uani 1 1 d . . .
Yb5 Yb 0.03251(2) -0.17212(2) 0.57591(2) 0.024 Uani 1 1 d . . .
Yb6 Yb 0.57517(2) 0.32301(2) 1.09931(2) 0.026 Uani 1 1 d . . .
O1 O 0.1115(3) 0.4369(3) 1.1638(3) 0.039 Uani 1 1 d . . .
O2 O -0.0082(3) 0.3262(3) 1.1525(3) 0.032 Uani 1 1 d . . .
O3 O 0.0810(3) 0.5989(3) 1.2577(3) 0.025 Uani 1 1 d . . .
O4 O -0.0131(3) 0.4848(3) 1.1319(3) 0.028 Uani 1 1 d . . .
O5 O -0.0044(3) 0.5235(3) 1.3337(3) 0.031 Uani 1 1 d . . .
O6 O -0.1066(3) 0.4249(3) 1.2080(3) 0.029 Uani 1 1 d . . .
O7 O 0.1555(3) 0.4967(3) 1.3167(3) 0.025 Uani 1 1 d . . .
O8 O 0.0325(3) 0.3865(3) 1.3024(3) 0.028 Uani 1 1 d . . .
O9 O 0.5727(3) 0.5885(3) 1.4306(3) 0.023 Uani 1 1 d . . .
O10 O 0.5445(3) 0.6351(3) 1.3318(3) 0.030 Uani 1 1 d . . .
O11 O 0.0400(3) 0.1149(3) 0.8152(3) 0.032 Uani 1 1 d . . .
O12 O -0.0980(3) 0.0547(3) 0.8194(3) 0.028 Uani 1 1 d . . .
O13 O 0.3865(4) -0.1198(4) 0.7184(4) 0.071 Uani 1 1 d . . .
O14 O 0.3517(4) 0.0007(4) 0.7297(4) 0.051 Uani 1 1 d . . .
O15 O 0.5125(4) 0.1181(4) 0.7089(4) 0.067 Uani 1 1 d . . .
O16 O 0.5049(4) 0.1217(4) 0.8247(4) 0.052 Uani 1 1 d . . .
O17 O 0.6122(4) 0.0529(5) 0.7764(5) 0.082 Uani 1 1 d . . .
O18 O 0.5320(5) -0.0212(5) 0.8294(4) 0.081 Uani 1 1 d . . .
O19 O 0.4015(4) -0.0444(4) 0.6079(4) 0.057 Uani 1 1 d . . .
O20 O 0.5045(4) -0.0960(4) 0.6510(4) 0.069 Uani 1 1 d . . .
O21 O -0.0106(3) -0.1958(3) 0.4568(3) 0.028 Uani 1 1 d . . .
O22 O -0.0554(3) -0.1157(3) 0.5498(3) 0.032 Uani 1 1 d . . .
O23 O 0.4995(3) 0.3997(3) 1.1146(3) 0.032 Uani 1 1 d . E .
O24 O 0.5157(3) 0.3122(3) 1.1817(3) 0.031 Uani 1 1 d . E .
O25 O 0.3146(6) 0.1357(6) 1.2223(6) 0.028 Uiso 0.50 1 d P A 1
O26 O 0.2622(8) 0.0275(8) 1.0839(7) 0.042 Uiso 0.50 1 d P A 1
O27 O 0.2484(9) 0.1531(9) 1.2095(9) 0.069 Uiso 0.50 1 d P B 2
O28 O 0.2305(9) 0.0367(9) 1.0916(9) 0.060 Uiso 0.50 1 d P B 2
O29 O 0.3230(11) 0.3828(11) 1.0229(10) 0.218 Uiso 1 1 d . C 2
O30 O 0.2981(18) 0.281(2) 0.8660(17) 0.396 Uiso 1 1 d . C 2
C1 C 0.1813(5) 0.4926(6) 1.1756(5) 0.047 Uani 1 1 d . . .
H1A H 0.2218 0.4846 1.2018 0.070 Uiso 1 1 calc R . .
H1B H 0.1841 0.5440 1.2011 0.070 Uiso 1 1 calc R . .
H1C H 0.1859 0.4874 1.1321 0.070 Uiso 1 1 calc R . .
C2 C 0.1079(6) 0.3614(5) 1.1404(5) 0.049 Uani 1 1 d . . .
H2A H 0.1369 0.3554 1.1786 0.058 Uiso 1 1 calc R . .
H2B H 0.1307 0.3522 1.1056 0.058 Uiso 1 1 calc R . .
C3 C 0.0320(5) 0.3052(5) 1.1119(5) 0.043 Uani 1 1 d . . .
H3A H 0.0073 0.2997 1.0661 0.052 Uiso 1 1 calc R . .
H3B H 0.0323 0.2550 1.1072 0.052 Uiso 1 1 calc R . .
C4 C -0.0732(6) 0.2642(5) 1.1358(5) 0.044 Uani 1 1 d . . .
H4A H -0.0985 0.2373 1.0864 0.066 Uiso 1 1 calc R . .
H4B H -0.1060 0.2826 1.1565 0.066 Uiso 1 1 calc R . .
H4C H -0.0607 0.2291 1.1526 0.066 Uiso 1 1 calc R . .
C5 C 0.1068(5) 0.6600(5) 1.3246(5) 0.041 Uani 1 1 d . . .
H5A H 0.1356 0.7083 1.3252 0.062 Uiso 1 1 calc R . .
H5B H 0.1384 0.6496 1.3571 0.062 Uiso 1 1 calc R . .
H5C H 0.0641 0.6639 1.3369 0.062 Uiso 1 1 calc R . .
C6 C 0.0366(5) 0.6139(5) 1.2099(4) 0.029 Uani 1 1 d . . .
H6A H 0.0617 0.6673 1.2175 0.035 Uiso 1 1 calc R . .
H6B H -0.0119 0.6075 1.2154 0.035 Uiso 1 1 calc R . .
C7 C 0.0246(5) 0.5609(5) 1.1411(5) 0.032 Uani 1 1 d . . .
H7A H -0.0059 0.5715 1.1073 0.038 Uiso 1 1 calc R . .
H7B H 0.0729 0.5672 1.1353 0.038 Uiso 1 1 calc R . .
C8 C -0.0351(6) 0.4302(5) 1.0633(5) 0.045 Uani 1 1 d . . .
H8A H -0.0702 0.4403 1.0333 0.067 Uiso 1 1 calc R . .
H8B H -0.0590 0.3785 1.0589 0.067 Uiso 1 1 calc R . .
H8C H 0.0089 0.4344 1.0508 0.067 Uiso 1 1 calc R . .
C9 C 0.0394(5) 0.5492(5) 1.4040(5) 0.042 Uani 1 1 d . . .
H9A H 0.0307 0.5922 1.4326 0.063 Uiso 1 1 calc R . .
H9B H 0.0923 0.5658 1.4104 0.063 Uiso 1 1 calc R . .
H9C H 0.0249 0.5072 1.4166 0.063 Uiso 1 1 calc R . .
C10 C -0.0820(5) 0.5003(5) 1.3244(5) 0.035 Uani 1 1 d . . .
H10A H -0.0901 0.5424 1.3560 0.042 Uiso 1 1 calc R . .
H10B H -0.0988 0.4553 1.3337 0.042 Uiso 1 1 calc R . .
C11 C -0.1239(5) 0.4808(5) 1.2535(5) 0.039 Uani 1 1 d . . .
H11A H -0.1780 0.4603 1.2444 0.047 Uiso 1 1 calc R . .
H11B H -0.1109 0.5275 1.2462 0.047 Uiso 1 1 calc R . .
C12 C -0.1611(5) 0.3901(5) 1.1406(5) 0.043 Uani 1 1 d . . .
H12A H -0.2097 0.3616 1.1401 0.065 Uiso 1 1 calc R . .
H12B H -0.1465 0.3549 1.1094 0.065 Uiso 1 1 calc R . .
H12C H -0.1641 0.4299 1.1263 0.065 Uiso 1 1 calc R . .
C13 C 0.2216(5) 0.5630(5) 1.3418(5) 0.040 Uani 1 1 d . . .
H13A H 0.2315 0.5961 1.3890 0.060 Uiso 1 1 calc R . .
H13B H 0.2156 0.5907 1.3143 0.060 Uiso 1 1 calc R . .
H13C H 0.2633 0.5480 1.3393 0.060 Uiso 1 1 calc R . .
C14 C 0.1643(5) 0.4554(5) 1.3572(5) 0.033 Uani 1 1 d . . .
H14A H 0.1641 0.4839 1.4026 0.039 Uiso 1 1 calc R . .
H14B H 0.2124 0.4499 1.3632 0.039 Uiso 1 1 calc R . .
C15 C 0.1023(5) 0.3793(5) 1.3221(5) 0.042 Uani 1 1 d . . .
H15A H 0.1089 0.3471 1.2815 0.051 Uiso 1 1 calc R . .
H15B H 0.1023 0.3539 1.3526 0.051 Uiso 1 1 calc R . .
C16 C -0.0255(6) 0.3330(6) 1.3072(5) 0.049 Uani 1 1 d . . .
H16A H -0.0291 0.2813 1.2815 0.073 Uiso 1 1 calc R . .
H16B H -0.0725 0.3368 1.2885 0.073 Uiso 1 1 calc R . .
H16C H -0.0153 0.3435 1.3548 0.073 Uiso 1 1 calc R . .
C17 C 0.5659(5) 0.5407(5) 1.4649(5) 0.034 Uani 1 1 d . . .
H17A H 0.5207 0.4937 1.4373 0.051 Uiso 1 1 calc R . .
H17B H 0.5630 0.5680 1.5088 0.051 Uiso 1 1 calc R . .
H17C H 0.6094 0.5278 1.4720 0.051 Uiso 1 1 calc R . .
C18 C 0.5879(5) 0.5557(5) 1.3706(5) 0.032 Uani 1 1 d . . .
H18A H 0.5436 0.5098 1.3357 0.039 Uiso 1 1 calc R . .
H18B H 0.6299 0.5404 1.3811 0.039 Uiso 1 1 calc R . .
C19 C 0.6069(5) 0.6142(5) 1.3454(5) 0.034 Uani 1 1 d . . .
H19A H 0.6519 0.6596 1.3798 0.041 Uiso 1 1 calc R . .
H19B H 0.6171 0.5933 1.3035 0.041 Uiso 1 1 calc R . .
C20 C 0.5594(6) 0.6914(6) 1.3072(6) 0.051 Uani 1 1 d . . .
H20A H 0.6038 0.7368 1.3409 0.076 Uiso 1 1 calc R . .
H20B H 0.5168 0.7055 1.2988 0.076 Uiso 1 1 calc R . .
H20C H 0.5680 0.6707 1.2648 0.076 Uiso 1 1 calc R . .
C21 C 0.5913(5) 0.7689(5) 1.4823(5) 0.031 Uani 1 1 d . . .
C22 C 0.5901(5) 0.8393(5) 1.4893(5) 0.035 Uani 1 1 d . . .
H22 H 0.5458 0.8395 1.4635 0.042 Uiso 1 1 calc R . .
C23 C 0.6503(6) 0.9103(5) 1.5321(5) 0.044 Uani 1 1 d . . .
H23 H 0.6451 0.9562 1.5348 0.053 Uiso 1 1 calc R . .
C24 C 0.7166(5) 0.9140(5) 1.5700(5) 0.044 Uani 1 1 d . . .
H24 H 0.7574 0.9617 1.5989 0.053 Uiso 1 1 calc R . .
C25 C 0.7217(6) 0.8455(6) 1.5646(6) 0.055 Uani 1 1 d . . .
H25 H 0.7663 0.8461 1.5908 0.065 Uiso 1 1 calc R . .
C26 C 0.6615(5) 0.7759(5) 1.5209(5) 0.042 Uani 1 1 d . . .
H26 H 0.6680 0.7302 1.5167 0.050 Uiso 1 1 calc R . .
C27 C 0.4576(5) 0.6522(5) 1.5174(5) 0.028 Uani 1 1 d . . .
C28 C 0.5152(5) 0.6722(4) 1.5784(4) 0.024 Uani 1 1 d . . .
H28 H 0.5651 0.6908 1.5806 0.029 Uiso 1 1 calc R . .
C29 C 0.5036(5) 0.6662(5) 1.6352(5) 0.032 Uani 1 1 d . . .
H29 H 0.5448 0.6790 1.6738 0.038 Uiso 1 1 calc R . .
C30 C 0.4330(5) 0.6421(5) 1.6357(5) 0.036 Uani 1 1 d . . .
H30 H 0.4249 0.6384 1.6744 0.043 Uiso 1 1 calc R . .
C31 C 0.3741(5) 0.6233(5) 1.5792(5) 0.029 Uani 1 1 d . . .
H31 H 0.3248 0.6076 1.5790 0.035 Uiso 1 1 calc R . .
C32 C 0.3873(5) 0.6275(5) 1.5224(5) 0.031 Uani 1 1 d . . .
H32 H 0.3451 0.6122 1.4837 0.037 Uiso 1 1 calc R . .
C33 C 0.3972(5) 0.6866(5) 1.3574(5) 0.028 Uani 1 1 d . . .
C34 C 0.3670(5) 0.7331(5) 1.3930(5) 0.027 Uani 1 1 d . . .
H34 H 0.3838 0.7514 1.4408 0.033 Uiso 1 1 calc R . .
C35 C 0.3146(5) 0.7540(5) 1.3631(5) 0.031 Uani 1 1 d . . .
H35 H 0.2966 0.7867 1.3900 0.038 Uiso 1 1 calc R . .
C36 C 0.2876(5) 0.7270(5) 1.2926(5) 0.031 Uani 1 1 d . . .
H36 H 0.2511 0.7410 1.2713 0.037 Uiso 1 1 calc R . .
C37 C 0.3145(5) 0.6799(5) 1.2548(5) 0.032 Uani 1 1 d . . .
H37 H 0.2969 0.6611 1.2069 0.038 Uiso 1 1 calc R . .
C38 C 0.3666(5) 0.6600(5) 1.2860(5) 0.033 Uani 1 1 d . . .
H38 H 0.3834 0.6264 1.2585 0.039 Uiso 1 1 calc R . .
C39 C 0.3977(4) 0.5101(5) 1.3438(4) 0.025 Uani 1 1 d . . .
C40 C 0.3702(5) 0.4744(5) 1.2728(5) 0.030 Uani 1 1 d . . .
H40 H 0.3885 0.5028 1.2500 0.036 Uiso 1 1 calc R . .
C41 C 0.3171(5) 0.3990(5) 1.2336(5) 0.040 Uani 1 1 d . . .
H41 H 0.3011 0.3770 1.1855 0.049 Uiso 1 1 calc R . .
C42 C 0.2889(5) 0.3580(6) 1.2646(5) 0.042 Uani 1 1 d . . .
H42 H 0.2525 0.3072 1.2380 0.051 Uiso 1 1 calc R . .
C43 C 0.3119(5) 0.3883(5) 1.3335(5) 0.039 Uani 1 1 d . . .
H43 H 0.2923 0.3593 1.3553 0.046 Uiso 1 1 calc R . .
C44 C 0.3654(5) 0.4636(5) 1.3710(5) 0.036 Uani 1 1 d . . .
H44 H 0.3808 0.4845 1.4190 0.043 Uiso 1 1 calc R . .
C45 C 0.1187(5) 0.1450(5) 0.8420(5) 0.041 Uani 1 1 d . . .
H45A H 0.1355 0.1433 0.8856 0.062 Uiso 1 1 calc R . .
H45B H 0.1387 0.1981 0.8486 0.062 Uiso 1 1 calc R . .
H45C H 0.1363 0.1144 0.8103 0.062 Uiso 1 1 calc R . .
C46 C 0.0097(5) 0.0369(5) 0.8065(5) 0.040 Uani 1 1 d . . .
H46A H 0.0246 0.0355 0.8509 0.048 Uiso 1 1 calc R . .
H46B H 0.0286 0.0051 0.7766 0.048 Uiso 1 1 calc R . .
C47 C -0.0720(5) 0.0074(5) 0.7761(5) 0.037 Uani 1 1 d . . .
H47A H -0.0867 0.0073 0.7311 0.044 Uiso 1 1 calc R . .
H47B H -0.0946 -0.0459 0.7699 0.044 Uiso 1 1 calc R . .
C48 C -0.1769(5) 0.0241(6) 0.7990(5) 0.047 Uani 1 1 d . . .
H48A H -0.1994 0.0123 0.7513 0.070 Uiso 1 1 calc R . .
H48B H -0.1919 0.0617 0.8269 0.070 Uiso 1 1 calc R . .
H48C H -0.1937 -0.0228 0.8048 0.070 Uiso 1 1 calc R . .
C49 C 0.0343(5) 0.1719(5) 0.9630(4) 0.027 Uani 1 1 d . . .
C50 C -0.0048(5) 0.1142(5) 0.9786(4) 0.028 Uani 1 1 d . . .
H50 H -0.0554 0.0823 0.9505 0.033 Uiso 1 1 calc R . .
C51 C 0.0272(6) 0.1017(6) 1.0333(5) 0.042 Uani 1 1 d . . .
H51 H -0.0020 0.0633 1.0425 0.050 Uiso 1 1 calc R . .
C52 C 0.0988(6) 0.1435(6) 1.0725(5) 0.045 Uani 1 1 d . . .
H52 H 0.1208 0.1342 1.1091 0.054 Uiso 1 1 calc R . .
C53 C 0.1409(6) 0.2000(6) 1.0598(5) 0.046 Uani 1 1 d . . .
H53 H 0.1918 0.2301 1.0879 0.055 Uiso 1 1 calc R . .
C54 C 0.1089(5) 0.2129(5) 1.0065(4) 0.028 Uani 1 1 d . . .
H54 H 0.1393 0.2520 0.9987 0.034 Uiso 1 1 calc R . .
C55 C 0.0718(4) 0.3137(4) 0.8970(4) 0.034 Uani 1 1 d D . .
C56A C 0.0960(11) 0.3217(7) 0.8453(6) 0.044 Uani 0.50 1 d PDU D 1
H56 H 0.0784 0.2790 0.8025 0.053 Uiso 0.50 1 calc PR D 1
C56B C 0.1064(11) 0.3447(6) 0.8600(6) 0.032 Uani 0.50 1 d PDU D 2
H56' H 0.0999 0.3121 0.8153 0.038 Uiso 0.50 1 calc PR D 2
C57A C 0.1460(9) 0.3929(8) 0.8574(7) 0.043 Uani 0.50 1 d PDU D 1
H57 H 0.1605 0.3998 0.8221 0.051 Uiso 0.50 1 calc PR D 1
C57B C 0.1500(10) 0.4224(7) 0.8874(8) 0.039 Uani 0.50 1 d PDU D 2
H57' H 0.1747 0.4419 0.8621 0.047 Uiso 0.50 1 calc PR D 2
C58A C 0.1744(8) 0.4536(7) 0.9216(7) 0.032 Uani 0.50 1 d PDU D 1
H58 H 0.2088 0.5020 0.9301 0.038 Uiso 0.50 1 calc PR D 1
C58B C 0.1579(9) 0.4719(6) 0.9514(7) 0.037 Uani 0.50 1 d PDU D 2
H58' H 0.1864 0.5252 0.9694 0.044 Uiso 0.50 1 calc PR D 2
C59A C 0.1531(9) 0.4443(6) 0.9736(6) 0.053 Uani 0.50 1 d PDU D 1
H59 H 0.1750 0.4851 1.0181 0.064 Uiso 0.50 1 calc PR D 1
C59B C 0.1234(10) 0.4424(6) 0.9889(6) 0.051 Uani 0.50 1 d PDU D 2
H59' H 0.1280 0.4758 1.0326 0.061 Uiso 0.50 1 calc PR D 2
C60A C 0.0992(12) 0.3746(7) 0.9600(6) 0.047 Uani 0.50 1 d PDU D 1
H60 H 0.0814 0.3691 0.9942 0.056 Uiso 0.50 1 calc PR D 1
C60B C 0.0824(13) 0.3642(7) 0.9627(7) 0.045 Uani 0.50 1 d PDU D 2
H60B H 0.0611 0.3444 0.9896 0.054 Uiso 0.50 1 calc PR D 2
C61 C -0.1177(4) 0.2255(4) 0.9062(4) 0.022 Uani 1 1 d . . .
C62 C -0.1454(5) 0.2747(5) 0.8887(5) 0.038 Uani 1 1 d . D .
H62 H -0.1254 0.2962 0.8622 0.046 Uiso 1 1 calc R . .
C63 C -0.2012(6) 0.2939(6) 0.9080(5) 0.048 Uani 1 1 d . . .
H63 H -0.2186 0.3271 0.8942 0.058 Uiso 1 1 calc R D .
C64 C -0.2301(5) 0.2644(6) 0.9467(5) 0.048 Uani 1 1 d . D .
H64 H -0.2681 0.2768 0.9601 0.057 Uiso 1 1 calc R . .
C65 C -0.2044(5) 0.2175(6) 0.9661(5) 0.041 Uani 1 1 d . . .
H65 H -0.2239 0.1972 0.9936 0.050 Uiso 1 1 calc R D .
C66 C -0.1496(5) 0.1990(5) 0.9458(5) 0.033 Uani 1 1 d . D .
H66 H -0.1330 0.1657 0.9601 0.039 Uiso 1 1 calc R . .
C67 C -0.0903(5) 0.1621(5) 0.7474(4) 0.024 Uani 1 1 d . . .
C68 C -0.1635(5) 0.1526(5) 0.7236(4) 0.024 Uani 1 1 d . D .
H68 H -0.1866 0.1637 0.7560 0.029 Uiso 1 1 calc R . .
C69 C -0.2062(5) 0.1283(5) 0.6568(5) 0.029 Uani 1 1 d . . .
H69 H -0.2570 0.1213 0.6444 0.035 Uiso 1 1 calc R D .
C70 C -0.1742(5) 0.1141(5) 0.6080(4) 0.027 Uani 1 1 d . D .
H70 H -0.2024 0.0987 0.5620 0.032 Uiso 1 1 calc R . .
C71 C -0.1010(5) 0.1226(5) 0.6274(5) 0.036 Uani 1 1 d . . .
H71 H -0.0783 0.1124 0.5947 0.043 Uiso 1 1 calc R D .
C72 C -0.0607(5) 0.1463(5) 0.6955(5) 0.037 Uani 1 1 d . D .
H72 H -0.0102 0.1523 0.7077 0.044 Uiso 1 1 calc R . .
C73 C 0.3967(7) -0.1903(6) 0.6966(6) 0.075 Uani 1 1 d . . .
H73A H 0.4001 -0.2073 0.7324 0.113 Uiso 1 1 calc R . .
H73B H 0.4427 -0.1822 0.6870 0.113 Uiso 1 1 calc R . .
H73C H 0.3543 -0.2294 0.6555 0.113 Uiso 1 1 calc R . .
C74 C 0.3065(6) -0.1299(8) 0.6924(8) 0.092 Uani 1 1 d . . .
H74A H 0.2904 -0.1439 0.6433 0.110 Uiso 1 1 calc R . .
H74B H 0.2747 -0.1724 0.6985 0.110 Uiso 1 1 calc R . .
C75 C 0.2964(7) -0.0630(7) 0.7261(9) 0.107 Uani 1 1 d . . .
H75A H 0.2466 -0.0676 0.7014 0.128 Uiso 1 1 calc R . .
H75B H 0.2994 -0.0561 0.7724 0.128 Uiso 1 1 calc R . .
C76 C 0.3320(6) 0.0651(7) 0.7497(6) 0.077 Uani 1 1 d . . .
H76A H 0.2887 0.0565 0.7130 0.115 Uiso 1 1 calc R . .
H76B H 0.3740 0.1113 0.7594 0.115 Uiso 1 1 calc R . .
H76C H 0.3199 0.0716 0.7905 0.115 Uiso 1 1 calc R . .
C77 C 0.5012(10) 0.1214(9) 0.6480(7) 0.145 Uani 1 1 d . . .
H77A H 0.4516 0.1208 0.6308 0.218 Uiso 1 1 calc R . .
H77B H 0.5048 0.0771 0.6155 0.218 Uiso 1 1 calc R . .
H77C H 0.5390 0.1685 0.6541 0.218 Uiso 1 1 calc R . .
C78 C 0.5314(7) 0.1909(6) 0.7646(6) 0.075 Uani 1 1 d . . .
H78A H 0.4867 0.2026 0.7621 0.090 Uiso 1 1 calc R . .
H78B H 0.5695 0.2320 0.7618 0.090 Uiso 1 1 calc R . .
C79 C 0.5611(7) 0.1872(6) 0.8309(6) 0.068 Uani 1 1 d . . .
H79A H 0.6090 0.1813 0.8367 0.082 Uiso 1 1 calc R . .
H79B H 0.5684 0.2338 0.8699 0.082 Uiso 1 1 calc R . .
C80 C 0.4862(8) 0.1345(7) 0.8807(6) 0.078 Uani 1 1 d . . .
H80A H 0.5313 0.1575 0.9211 0.117 Uiso 1 1 calc R . .
H80B H 0.4530 0.0859 0.8766 0.117 Uiso 1 1 calc R . .
H80C H 0.4607 0.1695 0.8846 0.117 Uiso 1 1 calc R . .
C81 C 0.6575(8) 0.0815(8) 0.7458(10) 0.118 Uani 1 1 d . . .
H81A H 0.6957 0.1322 0.7787 0.176 Uiso 1 1 calc R . .
H81B H 0.6275 0.0856 0.7074 0.176 Uiso 1 1 calc R . .
H81C H 0.6816 0.0469 0.7295 0.176 Uiso 1 1 calc R . .
C82 C 0.6513(7) 0.0389(8) 0.8313(8) 0.128 Uani 1 1 d . . .
H82A H 0.6599 -0.0083 0.8122 0.154 Uiso 1 1 calc R . .
H82B H 0.7001 0.0822 0.8601 0.154 Uiso 1 1 calc R . .
C83 C 0.6064(7) 0.0309(9) 0.8698(7) 0.101 Uani 1 1 d . . .
H83A H 0.6070 0.0816 0.8961 0.122 Uiso 1 1 calc R . .
H83B H 0.6276 0.0132 0.9024 0.122 Uiso 1 1 calc R . .
C84 C 0.4927(11) -0.0441(9) 0.8668(7) 0.131 Uani 1 1 d . . .
H84A H 0.5156 -0.0713 0.8875 0.197 Uiso 1 1 calc R . .
H84B H 0.4411 -0.0781 0.8369 0.197 Uiso 1 1 calc R . .
H84C H 0.4938 0.0010 0.9024 0.197 Uiso 1 1 calc R . .
C85 C 0.3384(6) -0.0311(8) 0.5846(6) 0.075 Uani 1 1 d . . .
H85A H 0.3328 -0.0320 0.5400 0.113 Uiso 1 1 calc R . .
H85B H 0.3440 0.0190 0.6165 0.113 Uiso 1 1 calc R . .
H85C H 0.2943 -0.0711 0.5808 0.113 Uiso 1 1 calc R . .
C86 C 0.4006(7) -0.1120(8) 0.5612(7) 0.093 Uani 1 1 d . . .
H86A H 0.3902 -0.1119 0.5162 0.111 Uiso 1 1 calc R . .
H86B H 0.3600 -0.1566 0.5571 0.111 Uiso 1 1 calc R . .
C87 C 0.4705(9) -0.1198(12) 0.5814(7) 0.179 Uani 1 1 d . . .
H87A H 0.4618 -0.1742 0.5570 0.214 Uiso 1 1 calc R . .
H87B H 0.5056 -0.0898 0.5667 0.214 Uiso 1 1 calc R . .
C88 C 0.5631(7) -0.1198(6) 0.6676(6) 0.075 Uani 1 1 d . . .
H88A H 0.5435 -0.1758 0.6460 0.112 Uiso 1 1 calc R . .
H88B H 0.5846 -0.1007 0.7168 0.112 Uiso 1 1 calc R . .
H88C H 0.6016 -0.0993 0.6513 0.112 Uiso 1 1 calc R . .
C89 C -0.0231(5) -0.2689(5) 0.4045(5) 0.041 Uani 1 1 d . . .
H89A H -0.0722 -0.3067 0.3945 0.062 Uiso 1 1 calc R . .
H89B H 0.0154 -0.2859 0.4203 0.062 Uiso 1 1 calc R . .
H89C H -0.0212 -0.2634 0.3634 0.062 Uiso 1 1 calc R . .
C90 C -0.0686(6) -0.1710(6) 0.4373(5) 0.051 Uani 1 1 d . . .
H90A H -0.1178 -0.2108 0.4258 0.062 Uiso 1 1 calc R . .
H90B H -0.0683 -0.1618 0.3970 0.062 Uiso 1 1 calc R . .
C91 C -0.0553(6) -0.1000(5) 0.4945(5) 0.044 Uani 1 1 d . . .
H91A H -0.0068 -0.0597 0.5053 0.053 Uiso 1 1 calc R . .
H91B H -0.0949 -0.0818 0.4829 0.053 Uiso 1 1 calc R . .
C92 C -0.0643(5) -0.0574(5) 0.6017(5) 0.041 Uani 1 1 d . . .
H92A H -0.0260 -0.0073 0.6144 0.062 Uiso 1 1 calc R . .
H92B H -0.0592 -0.0677 0.6415 0.062 Uiso 1 1 calc R . .
H92C H -0.1136 -0.0575 0.5846 0.062 Uiso 1 1 calc R . .
C93 C -0.0788(5) -0.2906(5) 0.5320(5) 0.029 Uani 1 1 d . . .
C94 C -0.0794(5) -0.3655(5) 0.5125(4) 0.028 Uani 1 1 d . . .
H94 H -0.0351 -0.3717 0.5096 0.034 Uiso 1 1 calc R . .
C95 C -0.1400(5) -0.4292(5) 0.4977(5) 0.035 Uani 1 1 d . . .
H95 H -0.1363 -0.4773 0.4859 0.043 Uiso 1 1 calc R . .
C96 C -0.2059(5) -0.4240(5) 0.4998(5) 0.035 Uani 1 1 d . . .
H96 H -0.2479 -0.4678 0.4898 0.043 Uiso 1 1 calc R . .
C97 C -0.2095(5) -0.3532(5) 0.5168(5) 0.041 Uani 1 1 d . . .
H97 H -0.2547 -0.3485 0.5184 0.050 Uiso 1 1 calc R . .
C98 C -0.1479(5) -0.2887(5) 0.5318(5) 0.037 Uani 1 1 d . . .
H98 H -0.1529 -0.2414 0.5423 0.044 Uiso 1 1 calc R . .
C99 C 0.0354(5) -0.1439(5) 0.6895(5) 0.035 Uani 1 1 d . . .
C100 C -0.0255(6) -0.1687(5) 0.7075(5) 0.039 Uani 1 1 d . . .
H100 H -0.0734 -0.1977 0.6726 0.047 Uiso 1 1 calc R . .
C101 C -0.0201(7) -0.1533(6) 0.7736(6) 0.051 Uani 1 1 d . . .
H101 H -0.0636 -0.1730 0.7823 0.061 Uiso 1 1 calc R . .
C102 C 0.0464(7) -0.1106(6) 0.8260(6) 0.054 Uani 1 1 d . . .
H102 H 0.0495 -0.0995 0.8713 0.065 Uiso 1 1 calc R . .
C103 C 0.1085(7) -0.0841(7) 0.8123(6) 0.061 Uani 1 1 d . . .
H103 H 0.1559 -0.0547 0.8479 0.074 Uiso 1 1 calc R . .
C104 C 0.1015(6) -0.1009(6) 0.7446(5) 0.047 Uani 1 1 d . . .
H104 H 0.1454 -0.0813 0.7363 0.056 Uiso 1 1 calc R . .
C105 C 0.1196(5) -0.0414(5) 0.6052(4) 0.024 Uani 1 1 d . . .
C106 C 0.1274(5) 0.0249(5) 0.6572(5) 0.037 Uani 1 1 d . . .
H106 H 0.1012 0.0189 0.6863 0.044 Uiso 1 1 calc R . .
C107 C 0.1688(6) 0.0973(6) 0.6702(5) 0.051 Uani 1 1 d . . .
H107 H 0.1696 0.1396 0.7062 0.062 Uiso 1 1 calc R . .
C108 C 0.2099(5) 0.1089(6) 0.6305(5) 0.043 Uani 1 1 d . . .
H108 H 0.2409 0.1593 0.6401 0.052 Uiso 1 1 calc R . .
C109 C 0.2054(5) 0.0474(6) 0.5776(5) 0.040 Uani 1 1 d . . .
H109 H 0.2320 0.0538 0.5488 0.048 Uiso 1 1 calc R . .
C110 C 0.1612(5) -0.0241(5) 0.5671(5) 0.034 Uani 1 1 d . . .
H110 H 0.1588 -0.0662 0.5300 0.041 Uiso 1 1 calc R . .
C111 C 0.1193(4) -0.2325(5) 0.5566(4) 0.026 Uani 1 1 d . . .
C112 C 0.1595(4) -0.2278(5) 0.5138(4) 0.026 Uani 1 1 d . . .
H112 H 0.1540 -0.1972 0.4908 0.031 Uiso 1 1 calc R . .
C113 C 0.2067(5) -0.2649(5) 0.5032(5) 0.036 Uani 1 1 d . . .
H113 H 0.2330 -0.2591 0.4741 0.043 Uiso 1 1 calc R . .
C114 C 0.2149(5) -0.3104(6) 0.5353(6) 0.054 Uani 1 1 d . . .
H114 H 0.2468 -0.3365 0.5285 0.064 Uiso 1 1 calc R . .
C115 C 0.1771(6) -0.3175(6) 0.5766(6) 0.049 Uani 1 1 d . . .
H115 H 0.1822 -0.3487 0.5991 0.059 Uiso 1 1 calc R . .
C116 C 0.1310(5) -0.2789(5) 0.5859(5) 0.039 Uani 1 1 d . . .
H116 H 0.1053 -0.2851 0.6152 0.047 Uiso 1 1 calc R . .
C117 C 0.5203(5) 0.4708(5) 1.1073(6) 0.048 Uani 1 1 d . . .
H11C H 0.4771 0.4840 1.0988 0.072 Uiso 1 1 calc R E .
H11D H 0.5374 0.4639 1.0691 0.072 Uiso 1 1 calc R . .
H11E H 0.5605 0.5120 1.1489 0.072 Uiso 1 1 calc R . .
C118 C 0.4796(6) 0.4094(6) 1.1724(5) 0.049 Uani 1 1 d . . .
H11F H 0.4392 0.4281 1.1694 0.058 Uiso 1 1 calc R E .
H11G H 0.5230 0.4477 1.2139 0.058 Uiso 1 1 calc R . .
C119 C 0.4542(5) 0.3351(6) 1.1759(5) 0.041 Uani 1 1 d . E .
H11H H 0.4393 0.3408 1.2156 0.049 Uiso 1 1 calc R . .
H11I H 0.4109 0.2963 1.1344 0.049 Uiso 1 1 calc R . .
C120 C 0.4964(6) 0.2407(5) 1.1870(5) 0.047 Uani 1 1 d . . .
H12D H 0.4887 0.2482 1.2297 0.070 Uiso 1 1 calc R E .
H12E H 0.5368 0.2232 1.1858 0.070 Uiso 1 1 calc R . .
H12F H 0.4506 0.2022 1.1490 0.070 Uiso 1 1 calc R . .
C121 C 0.6676(10) 0.4368(6) 1.2047(5) 0.028 Uani 0.50 1 d PDU E 1
C122 C 0.6793(8) 0.4327(6) 1.2664(6) 0.025 Uani 0.50 1 d PDU E 1
H122 H 0.6528 0.3863 1.2673 0.030 Uiso 0.50 1 calc PR E 1
C123 C 0.7291(7) 0.4953(7) 1.3263(5) 0.020 Uani 0.50 1 d PDU E 1
H123 H 0.7403 0.4905 1.3674 0.024 Uiso 0.50 1 calc PR E 1
C124 C 0.7630(8) 0.5657(6) 1.3263(5) 0.021 Uani 0.50 1 d PDU E 1
H124 H 0.7930 0.6099 1.3679 0.025 Uiso 0.50 1 calc PR E 1
C125 C 0.7526(9) 0.5708(6) 1.2655(6) 0.032 Uani 0.50 1 d PDU E 1
H125 H 0.7784 0.6177 1.2650 0.038 Uiso 0.50 1 calc PR E 1
C126 C 0.7042(9) 0.5070(7) 1.2051(5) 0.025 Uani 0.50 1 d PDU E 1
H126 H 0.6960 0.5111 1.1636 0.030 Uiso 0.50 1 calc PR E 1
C127 C 0.6520(5) 0.2536(5) 1.1230(5) 0.037 Uani 1 1 d . E .
C128 C 0.7005(5) 0.2714(7) 1.1867(6) 0.055 Uani 1 1 d . . .
H128 H 0.7038 0.3128 1.2250 0.066 Uiso 1 1 calc R E .
C129 C 0.7439(6) 0.2317(8) 1.1968(8) 0.080 Uani 1 1 d . E .
H129 H 0.7745 0.2449 1.2414 0.095 Uiso 1 1 calc R . .
C130 C 0.7432(8) 0.1753(9) 1.1446(10) 0.100 Uani 1 1 d . . .
H130 H 0.7738 0.1488 1.1524 0.120 Uiso 1 1 calc R E .
C131 C 0.6985(7) 0.1542(7) 1.0788(8) 0.075 Uani 1 1 d . E .
H131 H 0.6980 0.1139 1.0412 0.090 Uiso 1 1 calc R . .
C132 C 0.6541(6) 0.1945(6) 1.0699(6) 0.051 Uani 1 1 d . . .
H132 H 0.6236 0.1808 1.0251 0.061 Uiso 1 1 calc R E .
C133 C 0.5868(5) 0.3499(5) 1.0049(5) 0.032 Uani 1 1 d . E .
C134 C 0.6526(5) 0.3742(5) 0.9936(5) 0.040 Uani 1 1 d . . .
H134 H 0.6966 0.3793 1.0248 0.048 Uiso 1 1 calc R E .
C135 C 0.6592(6) 0.3919(5) 0.9402(5) 0.045 Uani 1 1 d . E .
H135 H 0.7062 0.4075 0.9355 0.054 Uiso 1 1 calc R . .
C136 C 0.5980(6) 0.3866(5) 0.8948(5) 0.045 Uani 1 1 d . . .
H136 H 0.6016 0.3988 0.8583 0.055 Uiso 1 1 calc R E .
C137 C 0.5317(6) 0.3636(6) 0.9025(5) 0.045 Uani 1 1 d . E .
H137 H 0.4887 0.3601 0.8712 0.053 Uiso 1 1 calc R . .
C138 C 0.5252(6) 0.3449(6) 0.9559(5) 0.041 Uani 1 1 d . . .
H138 H 0.4776 0.3282 0.9591 0.050 Uiso 1 1 calc R E .
C139 C 0.4581(6) 0.2091(5) 1.0273(5) 0.042 Uani 1 1 d . E .
C140 C 0.4521(7) 0.1348(7) 1.0147(5) 0.064 Uani 1 1 d . . .
H140 H 0.4946 0.1286 1.0367 0.077 Uiso 1 1 calc R E .
C141 C 0.3870(9) 0.0689(7) 0.9715(7) 0.100 Uani 1 1 d . E .
H141 H 0.3852 0.0192 0.9636 0.120 Uiso 1 1 calc R . .
C142 C 0.3254(9) 0.0794(10) 0.9409(7) 0.121 Uani 1 1 d . . .
H142 H 0.2801 0.0361 0.9123 0.145 Uiso 1 1 calc R E .
C143 C 0.3283(7) 0.1491(10) 0.9507(7) 0.105 Uani 1 1 d . E .
H143 H 0.2862 0.1548 0.9274 0.125 Uiso 1 1 calc R . .
C144 C 0.3922(5) 0.2121(7) 0.9944(6) 0.060 Uani 1 1 d . . .
H144 H 0.3916 0.2610 1.0028 0.072 Uiso 1 1 calc R E .
C145 C 0.3031(14) 0.1758(16) 1.2772(15) 0.063 Uiso 0.50 1 d P A 1
H14E H 0.3177 0.1597 1.3126 0.094 Uiso 0.50 1 calc PR A 1
H14F H 0.2503 0.1666 1.2651 0.094 Uiso 0.50 1 calc PR A 1
H14G H 0.3329 0.2305 1.2939 0.094 Uiso 0.50 1 calc PR A 1
C146 C 0.2957(7) 0.1560(7) 1.1749(6) 0.063 Uiso 0.50 1 d P A 1
H14H H 0.3281 0.2102 1.1900 0.076 Uiso 0.50 1 calc PR A 1
H14I H 0.2436 0.1513 1.1651 0.076 Uiso 0.50 1 calc PR A 1
C14A C 0.2957(7) 0.1560(7) 1.1749(6) 0.063 Uiso 0.50 1 d P B 2
H14C H 0.3175 0.2096 1.1818 0.076 Uiso 0.50 1 calc PR B 2
H14D H 0.3370 0.1457 1.1978 0.076 Uiso 0.50 1 calc PR B 2
C147 C 0.3030(16) 0.1062(17) 1.1122(17) 0.086 Uiso 0.50 1 d P A 1
H14J H 0.2887 0.1236 1.0771 0.103 Uiso 0.50 1 calc PR A 1
H14K H 0.3562 0.1154 1.1226 0.103 Uiso 0.50 1 calc PR A 1
C148 C 0.2024(7) -0.0069(7) 1.0224(7) 0.070 Uiso 0.50 1 d P A 1
H14L H 0.1756 -0.0608 1.0112 0.106 Uiso 0.50 1 calc PR A 1
H14M H 0.2209 -0.0035 0.9866 0.106 Uiso 0.50 1 calc PR A 1
H14N H 0.1687 0.0195 1.0263 0.106 Uiso 0.50 1 calc PR A 1
C14B C 0.2024(7) -0.0069(7) 1.0224(7) 0.070 Uiso 0.50 1 d P B 2
H14R H 0.1714 -0.0596 1.0115 0.106 Uiso 0.50 1 calc PR B 2
H14S H 0.2436 -0.0064 1.0062 0.106 Uiso 0.50 1 calc PR B 2
H14T H 0.1722 0.0143 1.0005 0.106 Uiso 0.50 1 calc PR B 2
C149 C 0.2778(15) 0.1832(17) 1.2829(15) 0.071 Uiso 0.50 1 d P B 2
H14O H 0.2365 0.1761 1.2993 0.107 Uiso 0.50 1 calc PR B 2
H14P H 0.3096 0.2379 1.3030 0.107 Uiso 0.50 1 calc PR B 2
H14Q H 0.3071 0.1559 1.2958 0.107 Uiso 0.50 1 calc PR B 2
C150 C 0.2734(11) 0.1123(12) 1.1096(11) 0.033 Uiso 0.50 1 d P B 2
H15C H 0.3175 0.1150 1.0967 0.040 Uiso 0.50 1 calc PR B 2
H15D H 0.2441 0.1321 1.0842 0.040 Uiso 0.50 1 calc PR B 2
C158 C 0.6687(10) 0.4514(7) 1.1942(6) 0.027 Uani 0.50 1 d PDU E 2
C159 C 0.6864(9) 0.4642(7) 1.2619(7) 0.031 Uani 0.50 1 d PDU E 2
H159 H 0.6638 0.4241 1.2727 0.038 Uiso 0.50 1 calc PR E 2
C160 C 0.7368(12) 0.5351(9) 1.3135(6) 0.068 Uani 0.50 1 d PDU E 2
H160 H 0.7505 0.5428 1.3593 0.082 Uiso 0.50 1 calc PR E 2
C161 C 0.7672(10) 0.5950(7) 1.2982(7) 0.044 Uani 0.50 1 d PDU E 2
H158 H 0.8011 0.6438 1.3336 0.053 Uiso 0.50 1 calc PR E 2
C162 C 0.7483(11) 0.5837(8) 1.2314(8) 0.064 Uani 0.50 1 d PDU E 2
H16D H 0.7681 0.6251 1.2211 0.077 Uiso 0.50 1 calc PR E 2
C163 C 0.7003(11) 0.5119(8) 1.1794(6) 0.041 Uani 0.50 1 d PDU E 2
H163 H 0.6888 0.5038 1.1336 0.050 Uiso 0.50 1 calc PR E 2
C151 C 0.2863(14) 0.3912(15) 1.0621(13) 0.233 Uiso 1 1 d . . .
H15J H 0.3077 0.4448 1.0959 0.349 Uiso 1 1 calc R C 2
H15K H 0.2888 0.3584 1.0852 0.349 Uiso 1 1 calc R C 2
H15L H 0.2342 0.3767 1.0355 0.349 Uiso 1 1 calc R C 2
C152 C 0.3266(19) 0.3955(18) 0.9722(18) 0.276 Uiso 1 1 d . . .
H15M H 0.3728 0.4426 0.9932 0.331 Uiso 1 1 calc R C 2
H15N H 0.2859 0.4130 0.9635 0.331 Uiso 1 1 calc R C 2
C153 C 0.3263(11) 0.3577(12) 0.9032(11) 0.139 Uiso 1 1 d . C .
H15E H 0.2999 0.3775 0.8754 0.167 Uiso 1 1 calc R F 2
H15F H 0.3788 0.3772 0.9067 0.167 Uiso 1 1 calc R F 2
C154 C 0.325(2) 0.272(2) 0.8076(18) 0.372 Uiso 1 1 d . . .
H15G H 0.3161 0.2186 0.7821 0.558 Uiso 1 1 calc R C 2
H15H H 0.3787 0.3039 0.8254 0.558 Uiso 1 1 calc R C 2
H15I H 0.2985 0.2891 0.7776 0.558 Uiso 1 1 calc R C 2

loop_
_atom_site_aniso_label
_atom_site_aniso_U_11
_atom_site_aniso_U_22
_atom_site_aniso_U_33
_atom_site_aniso_U_23
_atom_site_aniso_U_13
_atom_site_aniso_U_12
Yb1 0.019 0.020 0.023 0.008 0.005 0.009
Yb2 0.021 0.021 0.023 0.010 0.007 0.011
Yb3 0.024 0.022 0.023 0.011 0.010 0.011
Yb4 0.021 0.021 0.026 0.008 0.004 0.007
Yb5 0.023 0.026 0.027 0.011 0.012 0.014
Yb6 0.021 0.030 0.022 0.007 0.004 0.010
O1 0.027 0.038 0.036 0.000 0.014 0.012
O2 0.036 0.021 0.035 0.007 0.011 0.013
O3 0.026 0.022 0.025 0.010 0.002 0.012
O4 0.033 0.021 0.018 0.006 0.001 0.004
O5 0.020 0.039 0.031 0.008 0.008 0.016
O6 0.019 0.028 0.031 0.010 0.001 0.009
O7 0.016 0.024 0.021 0.009 -0.004 0.001
O8 0.023 0.034 0.038 0.027 0.013 0.011
O9 0.032 0.025 0.019 0.012 0.011 0.016
O10 0.038 0.039 0.037 0.031 0.026 0.020
O11 0.031 0.045 0.033 0.020 0.016 0.026
O12 0.029 0.025 0.030 0.012 0.010 0.010
O13 0.056 0.065 0.089 0.050 0.017 0.009
O14 0.035 0.058 0.070 0.026 0.027 0.027
O15 0.080 0.050 0.049 0.022 0.015 0.003
O16 0.064 0.029 0.050 0.003 0.025 0.013
O17 0.033 0.073 0.109 0.015 0.019 0.014
O18 0.112 0.074 0.038 0.022 -0.002 0.039
O19 0.046 0.076 0.034 0.012 -0.001 0.031
O20 0.053 0.071 0.056 0.001 -0.004 0.040
O21 0.027 0.029 0.026 0.010 0.004 0.015
O22 0.033 0.025 0.043 0.012 0.014 0.021
O23 0.031 0.025 0.038 0.010 0.010 0.013
O24 0.031 0.036 0.023 0.011 0.007 0.013
C1 0.020 0.048 0.042 0.004 0.002 0.000
C2 0.059 0.052 0.041 0.012 0.019 0.040
C3 0.029 0.042 0.033 -0.005 0.002 0.015
C4 0.064 0.017 0.039 0.012 0.012 0.004
C5 0.048 0.030 0.026 -0.002 0.004 0.013
C6 0.031 0.020 0.040 0.019 0.006 0.013
C7 0.036 0.024 0.039 0.023 0.011 0.009
C8 0.062 0.028 0.030 0.011 -0.002 0.016
C9 0.045 0.040 0.031 0.003 0.013 0.020
C10 0.024 0.039 0.041 0.013 0.020 0.012
C11 0.026 0.030 0.050 0.007 0.011 0.013
C12 0.025 0.044 0.043 0.016 -0.002 0.005
C13 0.027 0.041 0.041 0.017 0.005 0.007
C14 0.029 0.035 0.044 0.027 0.014 0.015
C15 0.045 0.037 0.053 0.030 0.012 0.021
C16 0.051 0.046 0.051 0.030 0.020 0.010
C17 0.037 0.036 0.044 0.022 0.020 0.024
C18 0.040 0.034 0.034 0.019 0.017 0.022
C19 0.034 0.045 0.042 0.022 0.030 0.025
C20 0.045 0.065 0.061 0.046 0.024 0.021
C21 0.040 0.026 0.037 0.016 0.023 0.017
C22 0.033 0.031 0.032 0.010 0.005 0.010
C23 0.065 0.025 0.048 0.020 0.030 0.015
C24 0.037 0.027 0.051 0.010 0.012 -0.001
C25 0.035 0.038 0.068 0.012 0.010 0.005
C26 0.040 0.029 0.063 0.025 0.019 0.016
C27 0.033 0.026 0.028 0.015 0.007 0.016
C28 0.018 0.014 0.036 0.008 0.008 0.004
C29 0.033 0.029 0.026 0.010 0.006 0.008
C30 0.045 0.035 0.030 0.009 0.022 0.020
C31 0.025 0.028 0.032 0.008 0.014 0.010
C32 0.021 0.029 0.037 0.010 0.002 0.015
C33 0.022 0.035 0.043 0.028 0.016 0.017
C34 0.031 0.025 0.029 0.016 0.010 0.012
C35 0.026 0.023 0.040 0.008 0.011 0.013
C36 0.027 0.034 0.038 0.025 0.003 0.018
C37 0.039 0.037 0.027 0.019 0.014 0.019
C38 0.044 0.030 0.040 0.019 0.023 0.025
C39 0.017 0.029 0.027 0.008 0.003 0.015
C40 0.031 0.028 0.037 0.015 0.016 0.017
C41 0.049 0.038 0.025 0.002 0.008 0.023
C42 0.028 0.049 0.035 0.000 -0.001 0.026
C43 0.034 0.029 0.060 0.021 0.021 0.017
C44 0.038 0.038 0.037 0.013 0.017 0.023
C45 0.032 0.049 0.052 0.022 0.023 0.023
C46 0.043 0.042 0.040 0.012 0.013 0.032
C47 0.050 0.025 0.039 0.005 0.022 0.026
C48 0.033 0.044 0.054 0.010 0.024 0.011
C49 0.043 0.016 0.024 0.006 0.017 0.016
C50 0.035 0.028 0.021 0.006 0.014 0.017
C51 0.067 0.046 0.048 0.033 0.038 0.042
C52 0.058 0.059 0.043 0.034 0.019 0.042
C53 0.050 0.055 0.039 0.019 0.009 0.036
C54 0.032 0.031 0.028 0.015 0.012 0.018
C55 0.026 0.048 0.056 0.043 0.022 0.021
C56A 0.037 0.031 0.065 0.026 0.009 0.015
C56B 0.032 0.031 0.036 0.023 0.006 0.012
C57A 0.044 0.042 0.048 0.033 0.013 0.011
C57B 0.039 0.037 0.041 0.016 0.016 0.015
C58A 0.035 0.027 0.035 0.021 0.004 0.010
C58B 0.035 0.038 0.036 0.020 0.008 0.011
C59A 0.048 0.057 0.048 0.040 0.006 0.000
C59B 0.050 0.053 0.050 0.028 0.014 0.016
C60A 0.047 0.035 0.049 0.024 0.003 0.007
C60B 0.045 0.039 0.049 0.023 0.009 0.014
C61 0.019 0.020 0.021 0.003 0.008 0.005
C62 0.054 0.029 0.032 0.009 0.017 0.021
C63 0.059 0.056 0.024 0.006 0.002 0.038
C64 0.036 0.060 0.029 -0.006 0.009 0.030
C65 0.035 0.052 0.038 0.021 0.020 0.010
C66 0.036 0.029 0.033 0.007 0.015 0.018
C67 0.032 0.023 0.019 0.014 0.008 0.011
C68 0.027 0.027 0.027 0.013 0.015 0.014
C69 0.019 0.027 0.037 0.012 0.004 0.011
C70 0.030 0.034 0.017 0.017 0.002 0.011
C71 0.041 0.055 0.020 0.019 0.019 0.022
C72 0.027 0.039 0.044 0.016 0.014 0.013
C73 0.094 0.030 0.071 0.018 -0.016 0.024
C74 0.016 0.108 0.146 0.084 0.008 0.001
C75 0.052 0.046 0.222 0.043 0.068 0.023
C76 0.058 0.074 0.084 0.007 0.019 0.049
C77 0.192 0.118 0.058 0.047 -0.009 0.003
C78 0.082 0.026 0.079 0.005 0.014 0.005
C79 0.063 0.046 0.054 -0.005 0.001 0.015
C80 0.113 0.073 0.066 0.027 0.059 0.044
C81 0.096 0.078 0.230 0.083 0.104 0.051
C82 0.062 0.098 0.121 -0.036 -0.042 0.056
C83 0.058 0.170 0.056 0.022 0.005 0.064
C84 0.248 0.107 0.054 0.060 0.049 0.067
C85 0.056 0.125 0.071 0.059 0.016 0.057
C86 0.059 0.093 0.061 -0.015 0.018 0.006
C87 0.131 0.299 0.053 -0.019 -0.014 0.171
C88 0.086 0.059 0.083 0.016 0.024 0.056
C89 0.047 0.048 0.028 0.011 0.016 0.025
C90 0.049 0.071 0.042 0.026 0.007 0.041
C91 0.053 0.033 0.044 0.012 0.003 0.031
C92 0.040 0.041 0.052 0.014 0.024 0.031
C93 0.021 0.034 0.033 0.019 0.008 0.009
C94 0.027 0.047 0.022 0.019 0.014 0.021
C95 0.041 0.038 0.025 0.017 0.011 0.009
C96 0.034 0.034 0.031 0.020 0.009 -0.001
C97 0.029 0.047 0.052 0.027 0.010 0.018
C98 0.039 0.037 0.042 0.019 0.021 0.019
C99 0.048 0.037 0.045 0.024 0.029 0.034
C100 0.056 0.024 0.042 0.018 0.016 0.020
C101 0.090 0.043 0.069 0.044 0.060 0.043
C102 0.099 0.067 0.042 0.039 0.039 0.064
C103 0.078 0.083 0.048 0.037 0.019 0.059
C104 0.038 0.063 0.045 0.023 0.013 0.030
C105 0.026 0.023 0.027 0.010 0.005 0.018
C106 0.023 0.046 0.037 0.011 0.014 0.014
C107 0.064 0.039 0.036 0.001 0.009 0.028
C108 0.038 0.031 0.043 0.013 -0.003 0.009
C109 0.036 0.050 0.046 0.037 0.015 0.015
C110 0.039 0.041 0.040 0.022 0.019 0.031
C111 0.015 0.030 0.028 0.006 0.006 0.011
C112 0.018 0.017 0.027 0.001 -0.004 0.005
C113 0.015 0.042 0.033 0.001 0.011 0.006
C114 0.030 0.047 0.063 0.003 0.002 0.025
C115 0.047 0.042 0.053 0.022 0.006 0.019
C116 0.025 0.045 0.056 0.034 0.018 0.009
C117 0.042 0.034 0.076 0.027 0.027 0.018
C118 0.048 0.065 0.048 0.026 0.033 0.030
C119 0.031 0.055 0.051 0.027 0.028 0.023
C120 0.057 0.047 0.054 0.028 0.028 0.031
C121 0.025 0.028 0.030 0.010 0.012 0.015
C122 0.024 0.026 0.026 0.014 0.013 0.006
C123 0.017 0.023 0.016 0.004 0.008 0.007
C124 0.019 0.018 0.024 0.003 0.013 0.009
C125 0.032 0.033 0.031 0.013 0.011 0.015
C126 0.022 0.025 0.025 0.009 0.010 0.008
C127 0.028 0.043 0.045 0.022 0.018 0.015
C128 0.033 0.071 0.063 0.039 0.017 0.013
C129 0.040 0.128 0.130 0.108 0.033 0.047
C130 0.079 0.120 0.186 0.122 0.067 0.072
C131 0.091 0.068 0.125 0.060 0.080 0.057
C132 0.069 0.067 0.057 0.039 0.046 0.048
C133 0.032 0.033 0.032 0.014 0.007 0.018
C134 0.031 0.033 0.030 -0.002 -0.004 0.009
C135 0.044 0.041 0.043 0.014 0.027 0.006
C136 0.064 0.036 0.034 0.020 0.016 0.011
C137 0.055 0.048 0.046 0.029 0.020 0.031
C138 0.041 0.051 0.037 0.019 0.020 0.020
C139 0.045 0.031 0.034 0.011 0.015 -0.002
C140 0.078 0.070 0.027 0.014 0.028 0.007
C141 0.155 0.039 0.072 0.005 0.076 -0.010
C142 0.079 0.151 0.055 0.043 0.014 -0.046
C143 0.043 0.159 0.075 0.066 0.006 -0.013
C144 0.021 0.080 0.047 0.023 0.000 -0.005
C158 0.025 0.031 0.027 0.010 0.012 0.014
C159 0.029 0.034 0.030 0.011 0.012 0.013
C160 0.065 0.070 0.067 0.022 0.027 0.031
C161 0.037 0.046 0.042 0.009 0.017 0.018
C162 0.061 0.063 0.068 0.024 0.027 0.028
C163 0.039 0.041 0.043 0.016 0.014 0.020

loop_
_atom_type_symbol
_atom_type_description
_atom_type_scat_dispersion_real
_atom_type_scat_dispersion_imag
_atom_type_scat_source
C C 0.0033 0.0016 'International Tables Vol C Tables 4.2.6.8 and 6.1.1.4'
H H 0.0000 0.0000 'International Tables Vol C Tables 4.2.6.8 and 6.1.1.4'
O O 0.0106 0.0060 'International Tables Vol C Tables 4.2.6.8 and 6.1.1.4'
Yb Yb -0.3850 5.5486 'International Tables Vol C Tables 4.2.6.8 and 6.1.1.4'

loop_
_geom_angle_atom_site_label_1
_geom_angle_atom_site_label_2
_geom_angle_atom_site_label_3
_geom_angle
O2 Yb1 O7 105.50(18)
O2 Yb1 O8 73.9(2)
O7 Yb1 O8 64.84(18)
O2 Yb1 O6 84.69(19)
O7 Yb1 O6 148.18(19)
O8 Yb1 O6 90.37(18)
O2 Yb1 O3 147.7(2)
O7 Yb1 O3 83.38(17)
O8 Yb1 O3 135.73(19)
O6 Yb1 O3 104.18(17)
O2 Yb1 O4 87.02(19)
O7 Yb1 O4 133.55(19)
O8 Yb1 O4 157.57(19)
O6 Yb1 O4 75.94(19)
O3 Yb1 O4 65.93(18)
O2 Yb1 O1 64.5(2)
O7 Yb1 O1 74.19(19)
O8 Yb1 O1 109.00(19)
O6 Yb1 O1 135.7(2)
O3 Yb1 O1 89.39(19)
O4 Yb1 O1 71.6(2)
O2 Yb1 O5 133.4(2)
O7 Yb1 O5 87.76(18)
O8 Yb1 O5 72.13(19)
O6 Yb1 O5 64.78(18)
O3 Yb1 O5 76.85(19)
O4 Yb1 O5 115.87(18)
O1 Yb1 O5 158.5(2)
C27 Yb2 C33 106.8(3)
C27 Yb2 O9 95.4(2)
C33 Yb2 O9 157.2(3)
C27 Yb2 C21 90.9(3)
C33 Yb2 C21 99.7(3)
O9 Yb2 C21 85.2(2)
C27 Yb2 C39 95.6(3)
C33 Yb2 C39 90.8(3)
O9 Yb2 C39 81.3(2)
C21 Yb2 C39 165.5(3)
C27 Yb2 O10 161.3(2)
C33 Yb2 O10 91.5(2)
O9 Yb2 O10 66.94(18)
C21 Yb2 O10 82.1(3)
C39 Yb2 O10 87.8(2)
O12 Yb3 C61 93.7(2)
O12 Yb3 C55 162.8(2)
C61 Yb3 C55 103.5(3)
O12 Yb3 C49 82.5(2)
C61 Yb3 C49 96.6(3)
C55 Yb3 C49 96.6(3)
O12 Yb3 O11 68.12(19)
C61 Yb3 O11 161.7(2)
C55 Yb3 O11 94.8(2)
C49 Yb3 O11 80.4(2)
O12 Yb3 C67 79.6(2)
C61 Yb3 C67 94.7(3)
C55 Yb3 C67 97.5(3)
C49 Yb3 C67 159.4(3)
O11 Yb3 C67 83.5(2)
O16 Yb4 O17 78.6(3)
O16 Yb4 O13 120.2(3)
O17 Yb4 O13 127.6(3)
O16 Yb4 O14 76.0(2)
O17 Yb4 O14 154.5(3)
O13 Yb4 O14 65.4(2)
O16 Yb4 O20 155.1(2)
O17 Yb4 O20 76.6(3)
O13 Yb4 O20 77.8(3)
O14 Yb4 O20 128.9(2)
O16 Yb4 O19 128.2(2)
O17 Yb4 O19 123.0(3)
O13 Yb4 O19 85.3(3)
O14 Yb4 O19 76.3(2)
O20 Yb4 O19 66.1(2)
O16 Yb4 O15 64.3(3)
O17 Yb4 O15 77.0(3)
O13 Yb4 O15 154.9(3)
O14 Yb4 O15 94.3(3)
O20 Yb4 O15 107.4(3)
O19 Yb4 O15 75.2(3)
O16 Yb4 O18 78.6(3)
O17 Yb4 O18 64.2(3)
O13 Yb4 O18 72.2(3)
O14 Yb4 O18 107.5(3)
O20 Yb4 O18 92.6(3)
O19 Yb4 O18 152.1(3)
O15 Yb4 O18 130.7(3)
C99 Yb5 O22 95.1(2)
C99 Yb5 C111 108.3(3)
O22 Yb5 C111 156.5(3)
C99 Yb5 O21 160.5(2)
O22 Yb5 O21 66.78(19)
C111 Yb5 O21 90.3(2)
C99 Yb5 C93 89.9(3)
O22 Yb5 C93 85.1(2)
C111 Yb5 C93 96.9(3)
O21 Yb5 C93 81.6(3)
C99 Yb5 C105 95.0(3)
O22 Yb5 C105 79.5(2)
C111 Yb5 C105 95.7(3)
O21 Yb5 C105 89.0(2)
C93 Yb5 C105 164.2(3)
C133 Yb6 C127 110.6(3)
C133 Yb6 C139 92.8(3)
C127 Yb6 C139 96.4(3)
C133 Yb6 O23 88.1(2)
C127 Yb6 O23 160.5(3)
C139 Yb6 O23 87.8(3)
C133 Yb6 O24 153.8(2)
C127 Yb6 O24 94.8(3)
C139 Yb6 O24 77.8(3)
O23 Yb6 O24 67.4(2)
C133 Yb6 C121 107.3(4)
C127 Yb6 C121 87.4(5)
C139 Yb6 C121 156.8(5)
O23 Yb6 C121 81.6(5)
O24 Yb6 C121 79.1(4)
C133 Yb6 C158 98.0(4)
C127 Yb6 C158 94.1(5)
C139 Yb6 C158 161.3(5)
O23 Yb6 C158 77.3(5)
O24 Yb6 C158 85.9(4)
C121 Yb6 C158 9.9(4)
C2 O1 C1 113.8(7)
C2 O1 Yb1 113.0(6)
C1 O1 Yb1 124.7(5)
C4 O2 C3 111.2(7)
C4 O2 Yb1 127.0(5)
C3 O2 Yb1 121.5(5)
C6 O3 C5 110.2(6)
C6 O3 Yb1 112.1(5)
C5 O3 Yb1 122.8(5)
C7 O4 C8 111.3(7)
C7 O4 Yb1 115.2(5)
C8 O4 Yb1 123.9(5)
C10 O5 C9 109.5(7)
C10 O5 Yb1 118.2(5)
C9 O5 Yb1 125.0(5)
C11 O6 C12 110.4(6)
C11 O6 Yb1 114.0(5)
C12 O6 Yb1 123.6(5)
C13 O7 C14 109.6(6)
C13 O7 Yb1 129.3(5)
C14 O7 Yb1 120.1(5)
C16 O8 C15 113.0(7)
C16 O8 Yb1 131.0(5)
C15 O8 Yb1 112.6(5)
C17 O9 C18 111.7(6)
C17 O9 Yb2 119.3(5)
C18 O9 Yb2 113.6(5)
C20 O10 C19 110.5(7)
C20 O10 Yb2 120.3(5)
C19 O10 Yb2 115.1(5)
C45 O11 C46 110.0(6)
C45 O11 Yb3 119.5(5)
C46 O11 Yb3 112.5(5)
C48 O12 C47 113.0(7)
C48 O12 Yb3 121.7(5)
C47 O12 Yb3 114.8(5)
C73 O13 C74 113.9(9)
C73 O13 Yb4 123.4(7)
C74 O13 Yb4 112.7(6)
C75 O14 C76 109.4(8)
C75 O14 Yb4 121.3(6)
C76 O14 Yb4 127.5(6)
C77 O15 C78 112.9(10)
C77 O15 Yb4 128.1(8)
C78 O15 Yb4 117.1(7)
C80 O16 C79 112.9(9)
C80 O16 Yb4 129.3(7)
C79 O16 Yb4 116.5(6)
C81 O17 C82 113.5(10)
C81 O17 Yb4 124.5(9)
C82 O17 Yb4 120.6(9)
C84 O18 C83 112.6(11)
C84 O18 Yb4 123.4(9)
C83 O18 Yb4 113.8(9)
C85 O19 C86 112.5(9)
C85 O19 Yb4 124.4(7)
C86 O19 Yb4 117.3(7)
C87 O20 C88 113.9(9)
C87 O20 Yb4 117.6(7)
C88 O20 Yb4 127.1(7)
C90 O21 C89 111.3(7)
C90 O21 Yb5 115.1(5)
C89 O21 Yb5 119.3(5)
C91 O22 C92 111.8(6)
C91 O22 Yb5 112.6(5)
C92 O22 Yb5 122.2(5)
C118 O23 C117 110.8(7)
C118 O23 Yb6 113.6(5)
C117 O23 Yb6 120.3(5)
C119 O24 C120 110.7(7)
C119 O24 Yb6 113.3(5)
C120 O24 Yb6 117.0(5)
C146 O25 C145 110.5(15)
C147 O26 C148 118.3(17)
C152 O29 C151 137(3)
C153 O30 C154 103(3)
O1 C2 C3 111.9(8)
O2 C3 C2 111.4(8)
O3 C6 C7 109.6(6)
O4 C7 C6 107.9(7)
O5 C10 C11 107.7(8)
O6 C11 C10 110.1(7)
O7 C14 C15 108.6(7)
O8 C15 C14 110.1(7)
O9 C18 C19 107.9(7)
O10 C19 C18 107.7(7)
C22 C21 C26 112.5(8)
C22 C21 Yb2 124.4(7)
C26 C21 Yb2 123.0(6)
C21 C22 C23 124.4(9)
C24 C23 C22 120.7(9)
C23 C24 C25 117.7(9)
C24 C25 C26 120.3(10)
C25 C26 C21 124.3(9)
C32 C27 C28 111.1(8)
C32 C27 Yb2 126.8(7)
C28 C27 Yb2 121.5(6)
C29 C28 C27 124.5(8)
C30 C29 C28 120.2(9)
C29 C30 C31 119.0(9)
C30 C31 C32 119.4(8)
C31 C32 C27 125.7(9)
C34 C33 C38 113.7(7)
C34 C33 Yb2 120.3(6)
C38 C33 Yb2 125.6(6)
C35 C34 C33 123.9(9)
C34 C35 C36 119.7(8)
C37 C36 C35 119.0(8)
C38 C37 C36 120.0(9)
C37 C38 C33 123.7(8)
C44 C39 C40 112.8(8)
C44 C39 Yb2 121.5(7)
C40 C39 Yb2 125.3(7)
C39 C40 C41 123.6(9)
C42 C41 C40 119.4(9)
C41 C42 C43 121.1(10)
C42 C43 C44 117.9(10)
C39 C44 C43 125.2(9)
O11 C46 C47 107.7(7)
O12 C47 C46 109.3(7)
C54 C49 C50 112.8(8)
C54 C49 Yb3 125.4(7)
C50 C49 Yb3 121.7(6)
C51 C50 C49 123.3(9)
C52 C51 C50 120.1(10)
C51 C52 C53 120.0(10)
C54 C53 C52 119.8(10)
C53 C54 C49 123.9(9)
C60A C55 C56B 103.4(7)
C60A C55 C56A 120.6(7)
C56B C55 C56A 17.3(6)
C60A C55 C60B 15.4(10)
C56B C55 C60B 117.6(6)
C56A C55 C60B 134.8(7)
C60A C55 Yb3 123.1(6)
C56B C55 Yb3 133.1(7)
C56A C55 Yb3 116.2(6)
C60B C55 Yb3 108.2(6)
C57A C56A C55 119.5(7)
C57B C56B C55 121.2(7)
C58A C57A C56A 119.4(7)
C58B C57B C56B 120.6(7)
C57A C58A C59A 120.8(7)
C57B C58B C59B 119.2(7)
C58A C59A C60A 119.5(7)
C60B C59B C58B 120.1(7)
C55 C60A C59A 120.0(7)
C59B C60B C55 121.2(7)
C66 C61 C62 113.1(8)
C66 C61 Yb3 125.6(6)
C62 C61 Yb3 121.3(7)
C61 C62 C63 123.8(10)
C64 C63 C62 119.2(9)
C65 C64 C63 119.6(9)
C64 C65 C66 119.8(10)
C61 C66 C65 124.5(9)
C68 C67 C72 112.6(8)
C68 C67 Yb3 122.1(6)
C72 C67 Yb3 125.0(6)
C67 C68 C69 125.5(8)
C68 C69 C70 119.4(8)
C71 C70 C69 118.9(8)
C70 C71 C72 119.4(9)
C71 C72 C67 124.1(8)
C75 C74 O13 112.1(11)
O14 C75 C74 109.6(10)
O15 C78 C79 109.2(9)
O16 C79 C78 103.6(9)
C83 C82 O17 107.7(10)
C82 C83 O18 112.7(11)
O19 C86 C87 112.1(11)
O20 C87 C86 115.3(12)
O21 C90 C91 108.2(8)
O22 C91 C90 107.8(8)
C98 C93 C94 113.1(8)
C98 C93 Yb5 121.2(6)
C94 C93 Yb5 125.3(6)
C95 C94 C93 124.1(8)
C96 C95 C94 120.5(9)
C95 C96 C97 118.3(9)
C96 C97 C98 121.0(9)
C97 C98 C93 123.0(9)
C104 C99 C100 112.8(9)
C104 C99 Yb5 121.1(7)
C100 C99 Yb5 126.0(7)
C101 C100 C99 123.5(11)
C102 C101 C100 121.3(11)
C101 C102 C103 118.5(11)
C102 C103 C104 119.0(12)
C99 C104 C103 124.8(11)
C106 C105 C110 110.8(8)
C106 C105 Yb5 124.6(7)
C110 C105 Yb5 124.3(6)
C107 C106 C105 126.0(10)
C106 C107 C108 119.2(9)
C109 C108 C107 119.3(10)
C108 C109 C110 117.8(10)
C109 C110 C105 126.9(9)
C116 C111 C112 112.4(8)
C116 C111 Yb5 121.3(7)
C112 C111 Yb5 126.3(6)
C113 C112 C111 124.1(9)
C114 C113 C112 119.1(9)
C115 C114 C113 119.4(9)
C114 C115 C116 119.2(10)
C111 C116 C115 125.8(10)
O23 C118 C119 109.4(8)
O24 C119 C118 106.9(7)
C122 C121 C126 118.5(7)
C122 C121 Yb6 119.0(7)
C126 C121 Yb6 122.3(7)
C123 C122 C121 120.7(7)
C122 C123 C124 120.0(7)
C125 C124 C123 119.8(7)
C124 C125 C126 119.7(7)
C125 C126 C121 120.9(7)
C132 C127 C128 113.9(9)
C132 C127 Yb6 120.2(7)
C128 C127 Yb6 125.7(8)
C129 C128 C127 123.2(12)
C130 C129 C128 120.6(14)
C129 C130 C131 120.9(11)
C130 C131 C132 117.5(12)
C127 C132 C131 123.9(11)
C134 C133 C138 112.6(9)
C134 C133 Yb6 125.6(7)
C138 C133 Yb6 121.8(7)
C133 C134 C135 125.2(9)
C136 C135 C134 119.6(10)
C137 C136 C135 118.8(10)
C136 C137 C138 121.3(10)
C137 C138 C133 122.5(10)
C144 C139 C140 113.6(10)
C144 C139 Yb6 123.6(8)
C140 C139 Yb6 122.8(8)
C139 C140 C141 123.8(13)
C142 C141 C140 117.1(14)
C143 C142 C141 121.6(14)
C142 C143 C144 119.6(15)
C143 C144 C139 124.2(13)
O25 C146 C147 109.8(15)
O26 C147 C146 118(2)
C163 C158 C159 119.0(7)
C163 C158 Yb6 120.0(8)
C159 C158 Yb6 120.8(8)
C160 C159 C158 120.3(7)
C159 C160 C161 120.0(7)
C162 C161 C160 120.2(7)
C161 C162 C163 119.9(7)
C162 C163 C158 120.4(7)
O29 C152 C153 141(3)
O30 C153 C152 124(3)

loop_
_geom_bond_atom_site_label_1
_geom_bond_atom_site_label_2
_geom_bond_distance
Yb1 O2 2.462(5)
Yb1 O7 2.500(5)
Yb1 O8 2.506(6)
Yb1 O6 2.509(5)
Yb1 O3 2.511(5)
Yb1 O4 2.524(6)
Yb1 O1 2.547(6)
Yb1 O5 2.550(6)
Yb2 C27 2.427(9)
Yb2 C33 2.432(8)
Yb2 O9 2.441(5)
Yb2 C21 2.458(9)
Yb2 C39 2.475(9)
Yb2 O10 2.481(6)
Yb3 O12 2.423(6)
Yb3 C61 2.424(8)
Yb3 C55 2.430(6)
Yb3 C49 2.456(9)
Yb3 O11 2.461(5)
Yb3 C67 2.466(8)
Yb4 O16 2.424(6)
Yb4 O17 2.462(7)
Yb4 O13 2.477(7)
Yb4 O14 2.483(6)
Yb4 O20 2.483(7)
Yb4 O19 2.496(7)
Yb4 O15 2.515(7)
Yb4 O18 2.526(8)
Yb5 C99 2.409(10)
Yb5 O22 2.439(5)
Yb5 C111 2.442(8)
Yb5 O21 2.453(6)
Yb5 C93 2.459(9)
Yb5 C105 2.481(9)
Yb6 C133 2.419(10)
Yb6 C127 2.462(9)
Yb6 C139 2.466(10)
Yb6 O23 2.469(5)
Yb6 O24 2.469(6)
Yb6 C121 2.486(10)
Yb6 C158 2.534(11)
O1 C2 1.413(10)
O1 C1 1.427(10)
O2 C4 1.394(10)
O2 C3 1.397(10)
O3 C6 1.412(9)
O3 C5 1.438(10)
O4 C7 1.428(10)
O4 C8 1.430(10)
O5 C10 1.438(9)
O5 C9 1.446(10)
O6 C11 1.434(10)
O6 C12 1.437(10)
O7 C13 1.417(10)
O7 C14 1.452(10)
O8 C16 1.402(10)
O8 C15 1.441(10)
O9 C17 1.430(10)
O9 C18 1.436(10)
O10 C20 1.423(10)
O10 C19 1.440(9)
O11 C45 1.415(10)
O11 C46 1.449(11)
O12 C48 1.423(10)
O12 C47 1.426(9)
O13 C73 1.437(11)
O13 C74 1.509(12)
O14 C75 1.408(13)
O14 C76 1.430(11)
O15 C77 1.370(15)
O15 C78 1.445(12)
O16 C80 1.362(12)
O16 C79 1.417(13)
O17 C81 1.384(15)
O17 C82 1.469(17)
O18 C84 1.386(16)
O18 C83 1.413(15)
O19 C85 1.397(11)
O19 C86 1.406(13)
O20 C87 1.402(15)
O20 C88 1.418(11)
O21 C90 1.439(10)
O21 C89 1.449(10)
O22 C91 1.392(11)
O22 C92 1.438(10)
O23 C118 1.418(11)
O23 C117 1.462(10)
O24 C119 1.439(10)
O24 C120 1.445(10)
O25 C146 1.292(15)
O25 C145 1.34(3)
O26 C147 1.39(3)
O26 C148 1.394(17)
O27 C149 1.45(3)
O28 C150 1.38(2)
O29 C152 1.27(3)
O29 C151 1.28(3)
O30 C153 1.35(3)
O30 C154 1.51(4)
C2 C3 1.447(13)
C6 C7 1.468(12)
C10 C11 1.478(13)
C14 C15 1.474(12)
C18 C19 1.477(12)
C21 C22 1.390(11)
C21 C26 1.419(12)
C22 C23 1.409(13)
C23 C24 1.376(13)
C24 C25 1.390(13)
C25 C26 1.397(13)
C27 C32 1.405(12)
C27 C28 1.422(12)
C28 C29 1.395(12)
C29 C30 1.368(12)
C30 C31 1.373(12)
C31 C32 1.394(12)
C33 C34 1.392(11)
C33 C38 1.421(13)
C34 C35 1.371(11)
C35 C36 1.398(12)
C36 C37 1.375(11)
C37 C38 1.364(11)
C39 C44 1.388(12)
C39 C40 1.401(12)
C40 C41 1.401(12)
C41 C42 1.348(14)
C42 C43 1.363(13)
C43 C44 1.400(12)
C46 C47 1.473(12)
C49 C54 1.400(12)
C49 C50 1.416(12)
C50 C51 1.395(12)
C51 C52 1.333(13)
C52 C53 1.378(14)
C53 C54 1.375(12)
C55 C60A 1.377(8)
C55 C56B 1.399(8)
C55 C56A 1.403(8)
C55 C60B 1.407(8)
C56A C57A 1.395(8)
C56B C57B 1.389(8)
C57A C58A 1.390(8)
C57B C58B 1.387(8)
C58A C59A 1.392(8)
C58B C59B 1.393(8)
C59A C60A 1.393(8)
C59B C60B 1.389(8)
C61 C66 1.379(12)
C61 C62 1.397(11)
C62 C63 1.401(13)
C63 C64 1.364(14)
C64 C65 1.354(13)
C65 C66 1.387(12)
C67 C68 1.379(11)
C67 C72 1.417(12)
C68 C69 1.381(12)
C69 C70 1.387(12)
C70 C71 1.379(12)
C71 C72 1.394(13)
C74 C75 1.409(16)
C78 C79 1.515(16)
C82 C83 1.40(2)
C86 C87 1.450(16)
C90 C91 1.468(13)
C93 C98 1.403(12)
C93 C94 1.425(11)
C94 C95 1.374(12)
C95 C96 1.371(12)
C96 C97 1.383(12)
C97 C98 1.393(13)
C99 C104 1.381(13)
C99 C100 1.394(13)
C100 C101 1.385(13)
C101 C102 1.358(15)
C102 C103 1.365(15)
C103 C104 1.409(14)
C105 C106 1.385(12)
C105 C110 1.391(12)
C106 C107 1.353(13)
C107 C108 1.387(14)
C108 C109 1.362(13)
C109 C110 1.372(12)
C111 C116 1.365(12)
C111 C112 1.407(12)
C112 C113 1.386(11)
C113 C114 1.378(14)
C114 C115 1.351(15)
C115 C116 1.384(12)
C118 C119 1.483(13)
C121 C122 1.394(8)
C121 C126 1.400(8)
C122 C123 1.384(8)
C123 C124 1.395(8)
C124 C125 1.385(8)
C125 C126 1.392(8)
C127 C132 1.392(13)
C127 C128 1.396(14)
C128 C129 1.380(14)
C129 C130 1.324(19)
C130 C131 1.390(19)
C131 C132 1.401(13)
C133 C134 1.391(13)
C133 C138 1.412(12)
C134 C135 1.395(13)
C135 C136 1.360(13)
C136 C137 1.357(13)
C137 C138 1.405(13)
C139 C144 1.395(14)
C139 C140 1.397(14)
C140 C141 1.405(17)
C141 C142 1.39(2)
C142 C143 1.34(2)
C143 C144 1.367(16)
C146 C147 1.50(3)
C158 C163 1.398(8)
C158 C159 1.399(8)
C159 C160 1.388(8)
C160 C161 1.391(8)
C161 C162 1.386(8)
C162 C163 1.390(8)
C152 C153 1.48(3)
